data_7004860
loop_
_publ_author_name
'Suzuki, Takayoshi'
'Fujiiwara, Katsuhiro'
'Takagi, Hideo D.'
'Kashiwabara, Kazuo'

_publ_section_title
;
 Preparation and characterization of mixed-ligand cobalt(III) complexes
 containing (3-aminopropyl)dimethylphosphine (pdmp). Conformation of
 the six-membered pdmp chelate ring.
;
_journal_issue 3
_journal_name_full 'Dalton transactions (Cambridge, England : 2003)'
_journal_page_first 308
_journal_page_last 319
_journal_paper_doi 10.1039/b612025c
_journal_year 2007
_chemical_formula_moiety 'C15 H35 Co N2 O2 P2 2+, 2(F6 P 1-)'
_chemical_formula_sum 'C15 H35 Co F12 N2 O2 P4'
_chemical_formula_weight 686.26
_chemical_name_common
;
trans(N,N)-(pentane-2,4-dionato)bis((3-aminopropyl)
dimethylphosphine)cobalt(iii) Bis(hexafluorophospate)
;
_chemical_name_systematic
;
trans(N,N)-(pentane-2,4-dionato)bis((3-aminopropyl)
dimethylphosphine)cobalt(III) Bis(hexafluorophospate)
;
_space_group_IT_number 73
_symmetry_cell_setting orthorhombic
_symmetry_space_group_name_Hall '-I 2b 2c'
_symmetry_space_group_name_H-M 'I b c a'
_atom_sites_solution_hydrogens geom
_atom_sites_solution_primary direct
_atom_sites_solution_secondary difmap
_audit_creation_method SHELXL-97
_cell_angle_alpha 90.00
_cell_angle_beta 90.00
_cell_angle_gamma 90.00
_cell_formula_units_Z 8
_cell_length_a 15.177(3)
_cell_length_b 16.827(2)
_cell_length_c 21.443(4)
_cell_measurement_reflns_used 17911
_cell_measurement_temperature 293(2)
_cell_measurement_theta_max 27.5
_cell_measurement_theta_min 3.1
_cell_volume 5476.2(16)
_computing_cell_refinement PROCESS-AUTO
_computing_data_collection PROCESS-AUTO
_computing_data_reduction 'CrystalStructure 3.7.0'
_computing_molecular_graphics 'ORTEP3 for Win'
_computing_publication_material 'CrystalStructure 3.7.0'
_computing_structure_refinement 'SHELXL-97 (Sheldrick, 1997)'
_computing_structure_solution 'DIRDIF99 (PATTY)'
_diffrn_ambient_temperature 293(2)
_diffrn_detector_area_resol_mean 10.00
_diffrn_measured_fraction_theta_full 0.998
_diffrn_measured_fraction_theta_max 0.998
_diffrn_measurement_device_type 'Rigaku RAXIS-RAPID'
_diffrn_measurement_method \w
_diffrn_radiation_monochromator graphite
_diffrn_radiation_source 'fine-focus sealed tube'
_diffrn_radiation_type 'Mo K\a'
_diffrn_radiation_wavelength 0.71075
_diffrn_reflns_av_R_equivalents 0.0244
_diffrn_reflns_av_sigmaI/netI 0.0143
_diffrn_reflns_limit_h_max 19
_diffrn_reflns_limit_h_min -19
_diffrn_reflns_limit_k_max 21
_diffrn_reflns_limit_k_min -20
_diffrn_reflns_limit_l_max 27
_diffrn_reflns_limit_l_min -27
_diffrn_reflns_number 25892
_diffrn_reflns_theta_full 27.48
_diffrn_reflns_theta_max 27.48
_diffrn_reflns_theta_min 3.08
_exptl_absorpt_coefficient_mu 0.959
_exptl_absorpt_correction_T_max 0.8774
_exptl_absorpt_correction_T_min 0.8167
_exptl_absorpt_correction_type multi-scan
_exptl_absorpt_process_details
;
Higashi, T. (1995). Program for Absorption Correction.
Rigaku Corporation, Tokyo, Japan.
;
_exptl_crystal_colour red-orange
_exptl_crystal_density_diffrn 1.665
_exptl_crystal_density_method 'not measured'
_exptl_crystal_description prism
_exptl_crystal_F_000 2800
_exptl_crystal_size_max 0.22
_exptl_crystal_size_mid 0.20
_exptl_crystal_size_min 0.14
_refine_diff_density_max 0.678
_refine_diff_density_min -0.535
_refine_diff_density_rms 0.107
_refine_ls_extinction_method none
_refine_ls_goodness_of_fit_ref 1.103
_refine_ls_hydrogen_treatment constr
_refine_ls_matrix_type full
_refine_ls_number_parameters 185
_refine_ls_number_reflns 3140
_refine_ls_number_restraints 0
_refine_ls_restrained_S_all 1.103
_refine_ls_R_factor_all 0.0471
_refine_ls_R_factor_gt 0.0409
_refine_ls_shift/su_max 0.001
_refine_ls_shift/su_mean 0.000
_refine_ls_structure_factor_coef Fsqd
_refine_ls_weighting_details 'calc w=1/[\s^2^(Fo^2^)+(0.0732P)^2^+8.4006P] where P=(Fo^2^+2Fc^2^)/3'
_refine_ls_weighting_scheme calc
_refine_ls_wR_factor_gt 0.1244
_refine_ls_wR_factor_ref 0.1351
_reflns_number_gt 2759
_reflns_number_total 3140
_reflns_threshold_expression 'I > 2\s(I)'
_cod_data_source_file b612025c.txt
_cod_data_source_block transNN
_cod_original_cell_volume 5476.1(16)
_cod_database_code 7004860

loop_
_symmetry_equiv_pos_as_xyz
'x, y, z'
'-x+1/2, y+1/2, z'
'x, -y+1/2, z+1/2'
'-x+1/2, -y, z+1/2'
'x+1/2, y+1/2, z+1/2'
'-x+1, y+1, z+1/2'
'x+1/2, -y+1, z+1'
'-x+1, -y+1/2, z+1'
'-x, -y, -z'
'x-1/2, -y-1/2, -z'
'-x, y-1/2, -z-1/2'
'x-1/2, y, -z-1/2'
'-x+1/2, -y+1/2, -z+1/2'
'x, -y, -z+1/2'
'-x+1/2, y, -z'
'x, y+1/2, -z'

loop_
_atom_site_label
_atom_site_type_symbol
_atom_site_fract_x
_atom_site_fract_y
_atom_site_fract_z
_atom_site_U_iso_or_equiv
_atom_site_adp_type
_atom_site_occupancy
_atom_site_symmetry_multiplicity
_atom_site_calc_flag
_atom_site_refinement_flags
_atom_site_disorder_assembly
_atom_site_disorder_group
Co1 Co 0.0000 0.2500 0.14876(2) 0.03067(16) Uani 1 2 d S . .
P1 P 0.06003(4) 0.15890(4) 0.08471(3) 0.03670(18) Uani 1 1 d . . .
P2 P 0.2500 -0.07748(6) 0.0000 0.0477(3) Uani 1 2 d S . .
P3 P 0.31948(7) 0.0000 0.2500 0.0505(3) Uani 1 2 d S . .
F1 F 0.2712(4) -0.0795(2) -0.06965(14) 0.1650(18) Uani 1 1 d . . .
F2 F 0.1792(2) -0.14467(15) -0.01323(18) 0.1154(11) Uani 1 1 d . . .
F3 F 0.1807(2) -0.01072(16) -0.01280(19) 0.1200(13) Uani 1 1 d . . .
F4 F 0.3204(4) 0.09011(17) 0.23468(17) 0.161(2) Uani 1 1 d . . .
F5 F 0.2282(4) 0.0238(7) 0.2707(6) 0.174(4) Uani 0.50 1 d P . .
F6 F 0.2828(10) -0.0171(4) 0.1848(4) 0.130(3) Uani 0.50 1 d P . .
F7 F 0.3554(8) -0.0102(5) 0.1822(4) 0.124(3) Uani 0.50 1 d P . .
F8 F 0.4117(4) -0.0331(4) 0.2284(4) 0.116(2) Uani 0.50 1 d P . .
O1 O 0.03840(13) 0.17385(11) 0.21135(9) 0.0427(4) Uani 1 1 d . . .
N1 N 0.11540(14) 0.30605(13) 0.15041(10) 0.0385(5) Uani 1 1 d . . .
H1A H 0.1244 0.3254 0.1118 0.046 Uiso 1 1 calc R . .
H1B H 0.1089 0.3483 0.1757 0.046 Uiso 1 1 calc R . .
C1 C 0.0062(2) 0.06344(17) 0.08785(18) 0.0542(7) Uani 1 1 d . . .
H1C H -0.0535 0.0688 0.0738 0.065 Uiso 1 1 calc R . .
H1D H 0.0067 0.0441 0.1300 0.065 Uiso 1 1 calc R . .
H1E H 0.0369 0.0266 0.0614 0.065 Uiso 1 1 calc R . .
C2 C 0.0737(3) 0.1770(2) 0.00194(15) 0.0602(8) Uani 1 1 d . . .
H2A H 0.1023 0.2273 -0.0042 0.072 Uiso 1 1 calc R . .
H2B H 0.0170 0.1777 -0.0179 0.072 Uiso 1 1 calc R . .
H2C H 0.1091 0.1355 -0.0160 0.072 Uiso 1 1 calc R . .
C3 C 0.17016(19) 0.13610(18) 0.11256(16) 0.0511(7) Uani 1 1 d . . .
H3A H 0.1652 0.1085 0.1521 0.061 Uiso 1 1 calc R . .
H3B H 0.1978 0.1000 0.0832 0.061 Uiso 1 1 calc R . .
C4 C 0.23037(18) 0.20787(19) 0.12134(17) 0.0547(7) Uani 1 1 d . . .
H4A H 0.2885 0.1893 0.1332 0.066 Uiso 1 1 calc R . .
H4B H 0.2360 0.2354 0.0818 0.066 Uiso 1 1 calc R . .
C5 C 0.19837(18) 0.26549(18) 0.16945(15) 0.0485(6) Uani 1 1 d . . .
H5A H 0.1884 0.2374 0.2083 0.058 Uiso 1 1 calc R . .
H5B H 0.2436 0.3051 0.1768 0.058 Uiso 1 1 calc R . .
C6 C 0.0634(3) 0.1135(2) 0.30823(17) 0.0689(10) Uani 1 1 d . . .
H6A H 0.1152 0.0911 0.2895 0.083 Uiso 1 1 calc R . .
H6B H 0.0178 0.0740 0.3100 0.083 Uiso 1 1 calc R . .
H6C H 0.0770 0.1312 0.3497 0.083 Uiso 1 1 calc R . .
C7 C 0.03245(19) 0.18269(18) 0.26998(13) 0.0483(7) Uani 1 1 d . . .
C8 C 0.0000 0.2500 0.2993(2) 0.0615(12) Uani 1 2 d S . .
H8 H 0.0000 0.2500 0.3426 0.074 Uiso 1 2 calc SR . .

loop_
_atom_site_aniso_label
_atom_site_aniso_U_11
_atom_site_aniso_U_22
_atom_site_aniso_U_33
_atom_site_aniso_U_23
_atom_site_aniso_U_13
_atom_site_aniso_U_12
Co1 0.0316(3) 0.0285(3) 0.0319(3) 0.000 0.000 0.00048(15)
P1 0.0382(3) 0.0316(3) 0.0402(3) -0.0024(2) 0.0012(3) 0.0035(2)
P2 0.0550(6) 0.0430(5) 0.0452(5) 0.000 -0.0091(4) 0.000
P3 0.0420(5) 0.0508(6) 0.0586(6) -0.0188(5) 0.000 0.000
F1 0.278(5) 0.155(3) 0.0619(18) 0.0144(18) 0.040(3) 0.057(3)
F2 0.102(2) 0.0732(16) 0.171(3) -0.0258(18) -0.044(2) -0.0185(14)
F3 0.0907(19) 0.0746(16) 0.195(3) -0.036(2) -0.052(2) 0.0318(14)
F4 0.323(7) 0.0563(16) 0.105(2) -0.0064(15) -0.014(3) -0.016(3)
F5 0.058(3) 0.217(12) 0.248(14) -0.093(9) 0.023(5) 0.031(5)
F6 0.208(10) 0.101(5) 0.081(5) -0.007(4) -0.071(6) -0.009(7)
F7 0.179(8) 0.115(5) 0.078(4) -0.038(4) 0.054(5) -0.001(6)
F8 0.067(3) 0.137(6) 0.144(6) -0.007(4) 0.032(4) 0.034(3)
O1 0.0441(10) 0.0426(10) 0.0414(10) 0.0075(7) -0.0021(8) 0.0011(8)
N1 0.0358(11) 0.0353(10) 0.0442(12) -0.0030(8) -0.0012(8) -0.0012(8)
C1 0.0560(17) 0.0331(14) 0.074(2) -0.0080(13) 0.0035(14) -0.0008(11)
C2 0.078(2) 0.0595(18) 0.0430(15) -0.0025(14) 0.0121(15) 0.0142(16)
C3 0.0421(15) 0.0435(15) 0.0679(18) -0.0042(13) -0.0033(13) 0.0120(11)
C4 0.0347(14) 0.0566(18) 0.073(2) -0.0040(15) -0.0006(13) 0.0061(12)
C5 0.0351(13) 0.0503(16) 0.0601(17) -0.0019(13) -0.0090(12) -0.0018(11)
C6 0.074(2) 0.073(2) 0.059(2) 0.0266(17) -0.0175(17) -0.0059(18)
C7 0.0457(15) 0.0578(17) 0.0414(14) 0.0110(12) -0.0073(11) -0.0119(13)
C8 0.086(4) 0.065(3) 0.034(2) 0.000 0.000 -0.007(2)

loop_
_atom_type_symbol
_atom_type_description
_atom_type_scat_dispersion_real
_atom_type_scat_dispersion_imag
_atom_type_scat_source
Co Co 0.3494 0.9721 'International Tables Vol C Tables 4.2.6.8 and 6.1.1.4'
P P 0.1023 0.0942 'International Tables Vol C Tables 4.2.6.8 and 6.1.1.4'
F F 0.0171 0.0103 'International Tables Vol C Tables 4.2.6.8 and 6.1.1.4'
O O 0.0106 0.0060 'International Tables Vol C Tables 4.2.6.8 and 6.1.1.4'
C C 0.0033 0.0016 'International Tables Vol C Tables 4.2.6.8 and 6.1.1.4'
H H 0.0000 0.0000 'International Tables Vol C Tables 4.2.6.8 and 6.1.1.4'
N N 0.0061 0.0033 'International Tables Vol C Tables 4.2.6.8 and 6.1.1.4'

loop_
_geom_angle_atom_site_label_1
_geom_angle_atom_site_label_2
_geom_angle_atom_site_label_3
_geom_angle
_geom_angle_site_symmetry_1
_geom_angle_site_symmetry_3
_geom_angle_publ_flag
O1 Co1 O1 92.73(12) 8_454 . ?
O1 Co1 N1 86.51(8) 8_454 . ?
O1 Co1 N1 92.08(9) . . ?
O1 Co1 N1 92.08(9) 8_454 8_454 ?
O1 Co1 N1 86.51(8) . 8_454 ?
N1 Co1 N1 177.96(12) . 8_454 ?
O1 Co1 P1 172.32(6) 8_454 . ?
O1 Co1 P1 81.44(6) . . ?
N1 Co1 P1 88.70(6) . . ?
N1 Co1 P1 92.54(7) 8_454 . ?
O1 Co1 P1 81.44(6) 8_454 8_454 ?
O1 Co1 P1 172.32(6) . 8_454 ?
N1 Co1 P1 92.54(7) . 8_454 ?
N1 Co1 P1 88.70(6) 8_454 8_454 ?
P1 Co1 P1 104.80(4) . 8_454 ?
C1 P1 C2 103.77(17) . . ?
C1 P1 C3 102.49(15) . . ?
C2 P1 C3 104.59(17) . . ?
C1 P1 Co1 113.62(11) . . ?
C2 P1 Co1 121.98(11) . . ?
C3 P1 Co1 108.41(11) . . ?
F1 P2 F1 177.4(3) 15 . ?
F1 P2 F3 89.2(2) 15 15 ?
F1 P2 F3 92.6(3) . 15 ?
F1 P2 F3 92.6(3) 15 . ?
F1 P2 F3 89.2(2) . . ?
F3 P2 F3 88.1(2) 15 . ?
F1 P2 F2 90.9(2) 15 . ?
F1 P2 F2 87.2(3) . . ?
F3 P2 F2 179.55(18) 15 . ?
F3 P2 F2 91.42(15) . . ?
F1 P2 F2 87.3(3) 15 15 ?
F1 P2 F2 90.9(2) . 15 ?
F3 P2 F2 91.41(15) 15 15 ?
F3 P2 F2 179.55(17) . 15 ?
F2 P2 F2 89.0(2) . 15 ?
F5 P3 F6 89.1(9) 14 14 ?
F5 P3 F6 89.1(9) . . ?
F6 P3 F6 137.4(12) 14 . ?
F5 P3 F4 79.2(6) . . ?
F5 P3 F4 101.8(6) 14 . ?
F6 P3 F4 90.7(3) 14 . ?
F6 P3 F4 89.7(3) . . ?
F5 P3 F4 101.8(6) . 14 ?
F5 P3 F4 79.2(6) 14 14 ?
F6 P3 F4 89.7(3) 14 14 ?
F6 P3 F4 90.7(3) . 14 ?
F4 P3 F4 178.9(4) . 14 ?
F5 P3 F7 91.0(6) . 14 ?
F5 P3 F7 128.6(8) 14 14 ?
F6 P3 F7 175.3(5) . 14 ?
F4 P3 F7 95.0(3) . 14 ?
F4 P3 F7 84.7(3) 14 14 ?
F5 P3 F7 128.6(8) . . ?
F5 P3 F7 91.0(6) 14 . ?
F6 P3 F7 175.3(5) 14 . ?
F4 P3 F7 84.7(3) . . ?
F4 P3 F7 95.0(3) 14 . ?
F7 P3 F7 139.1(10) 14 . ?
F5 P3 F8 129.5(4) . 14 ?
F5 P3 F8 174.6(5) 14 14 ?
F6 P3 F8 89.3(6) 14 14 ?
F6 P3 F8 131.1(7) . 14 ?
F4 P3 F8 73.1(3) . 14 ?
F4 P3 F8 105.9(4) 14 14 ?
F7 P3 F8 51.5(4) 14 14 ?
F7 P3 F8 90.1(6) . 14 ?
F5 P3 F8 174.6(5) . . ?
F5 P3 F8 129.5(4) 14 . ?
F6 P3 F8 131.1(7) 14 . ?
F6 P3 F8 89.3(6) . . ?
F4 P3 F8 105.9(4) . . ?
F4 P3 F8 73.1(3) 14 . ?
F7 P3 F8 90.1(6) 14 . ?
F7 P3 F8 51.5(4) . . ?
F8 P3 F8 54.7(6) 14 . ?
F5 F5 F6 120.0(13) 14 14 ?
F5 F5 P3 66.7(4) 14 . ?
F6 F5 P3 66.3(4) 14 . ?
F7 F6 F5 134.1(8) . 14 ?
F7 F6 P3 70.4(5) . . ?
F5 F6 P3 64.4(5) 14 . ?
F6 F7 F8 123.8(8) . . ?
F6 F7 P3 67.5(5) . . ?
F8 F7 P3 64.8(4) . . ?
F7 F8 F8 104.3(7) . 14 ?
F7 F8 P3 63.7(3) . . ?
F8 F8 P3 62.6(3) 14 . ?
C7 O1 Co1 125.81(19) . . ?
C5 N1 Co1 122.13(17) . . ?
C5 N1 H1A 106.8 . . ?
Co1 N1 H1A 106.8 . . ?
C5 N1 H1B 106.8 . . ?
Co1 N1 H1B 106.8 . . ?
H1A N1 H1B 106.6 . . ?
P1 C1 H1C 109.5 . . ?
P1 C1 H1D 109.5 . . ?
H1C C1 H1D 109.5 . . ?
P1 C1 H1E 109.5 . . ?
H1C C1 H1E 109.5 . . ?
H1D C1 H1E 109.5 . . ?
P1 C2 H2A 109.5 . . ?
P1 C2 H2B 109.5 . . ?
H2A C2 H2B 109.5 . . ?
P1 C2 H2C 109.5 . . ?
H2A C2 H2C 109.5 . . ?
H2B C2 H2C 109.5 . . ?
C4 C3 P1 115.1(2) . . ?
C4 C3 H3A 108.5 . . ?
P1 C3 H3A 108.5 . . ?
C4 C3 H3B 108.5 . . ?
P1 C3 H3B 108.5 . . ?
H3A C3 H3B 107.5 . . ?
C5 C4 C3 113.8(3) . . ?
C5 C4 H4A 108.8 . . ?
C3 C4 H4A 108.8 . . ?
C5 C4 H4B 108.8 . . ?
C3 C4 H4B 108.8 . . ?
H4A C4 H4B 107.7 . . ?
N1 C5 C4 112.5(2) . . ?
N1 C5 H5A 109.1 . . ?
C4 C5 H5A 109.1 . . ?
N1 C5 H5B 109.1 . . ?
C4 C5 H5B 109.1 . . ?
H5A C5 H5B 107.8 . . ?
C7 C6 H6A 109.5 . . ?
C7 C6 H6B 109.5 . . ?
H6A C6 H6B 109.5 . . ?
C7 C6 H6C 109.5 . . ?
H6A C6 H6C 109.5 . . ?
H6B C6 H6C 109.5 . . ?
O1 C7 C8 124.7(3) . . ?
O1 C7 C6 115.4(3) . . ?
C8 C7 C6 119.9(3) . . ?
C7 C8 C7 126.1(4) . 8_454 ?
C7 C8 H8 116.9 . . ?
C7 C8 H8 116.9 8_454 . ?

loop_
_geom_bond_atom_site_label_1
_geom_bond_atom_site_label_2
_geom_bond_distance
_geom_bond_site_symmetry_2
_geom_bond_publ_flag
Co1 O1 1.9449(18) 8_454 ?
Co1 O1 1.9450(18) . ?
Co1 N1 1.990(2) . ?
Co1 N1 1.990(2) 8_454 ?
Co1 P1 2.2508(7) . ?
Co1 P1 2.2509(7) 8_454 ?
P1 C1 1.803(3) . ?
P1 C2 1.813(3) . ?
P1 C3 1.816(3) . ?
P2 F1 1.528(3) 15 ?
P2 F1 1.528(3) . ?
P2 F3 1.564(3) 15 ?
P2 F3 1.564(3) . ?
P2 F2 1.585(3) . ?
P2 F2 1.585(3) 15 ?
P3 F5 1.509(6) . ?
P3 F5 1.509(6) 14 ?
P3 F6 1.532(6) 14 ?
P3 F6 1.532(6) . ?
P3 F4 1.551(3) . ?
P3 F4 1.552(3) 14 ?
P3 F7 1.562(6) 14 ?
P3 F7 1.562(6) . ?
P3 F8 1.576(5) 14 ?
P3 F8 1.576(5) . ?
O1 C7 1.269(3) . ?
N1 C5 1.489(3) . ?
N1 H1A 0.9000 . ?
N1 H1B 0.9000 . ?
C1 H1C 0.9600 . ?
C1 H1D 0.9600 . ?
C1 H1E 0.9600 . ?
C2 H2A 0.9600 . ?
C2 H2B 0.9600 . ?
C2 H2C 0.9600 . ?
C3 C4 1.526(4) . ?
C3 H3A 0.9700 . ?
C3 H3B 0.9700 . ?
C4 C5 1.497(4) . ?
C4 H4A 0.9700 . ?
C4 H4B 0.9700 . ?
C5 H5A 0.9700 . ?
C5 H5B 0.9700 . ?
C6 C7 1.499(4) . ?
C6 H6A 0.9600 . ?
C6 H6B 0.9600 . ?
C6 H6C 0.9600 . ?
C7 C8 1.385(4) . ?
C8 C7 1.385(4) 8_454 ?
C8 H8 0.9300 . ?

loop_
_geom_torsion_atom_site_label_1
_geom_torsion_atom_site_label_2
_geom_torsion_atom_site_label_3
_geom_torsion_atom_site_label_4
_geom_torsion
_geom_torsion_site_symmetry_1
_geom_torsion_site_symmetry_2
_geom_torsion_site_symmetry_3
_geom_torsion_site_symmetry_4
_geom_torsion_publ_flag
O1 Co1 P1 C1 62.57(14) . . . . ?
N1 Co1 P1 C1 154.87(14) . . . . ?
N1 Co1 P1 C1 -23.51(14) 8_454 . . . ?
P1 Co1 P1 C1 -112.84(13) 8_454 . . . ?
O1 Co1 P1 C2 -172.03(16) . . . . ?
N1 Co1 P1 C2 -79.74(16) . . . . ?
N1 Co1 P1 C2 101.88(16) 8_454 . . . ?
P1 Co1 P1 C2 12.55(15) 8_454 . . . ?
O1 Co1 P1 C3 -50.65(13) . . . . ?
N1 Co1 P1 C3 41.65(13) . . . . ?
N1 Co1 P1 C3 -136.73(13) 8_454 . . . ?
P1 Co1 P1 C3 133.94(12) 8_454 . . . ?
O1 Co1 O1 C7 1.14(18) 8_454 . . . ?
N1 Co1 O1 C7 87.7(2) . . . . ?
N1 Co1 O1 C7 -90.8(2) 8_454 . . . ?
P1 Co1 O1 C7 176.1(2) . . . . ?
O1 Co1 N1 C5 118.1(2) 8_454 . . . ?
O1 Co1 N1 C5 25.5(2) . . . . ?
P1 Co1 N1 C5 -55.9(2) . . . . ?
P1 Co1 N1 C5 -160.6(2) 8_454 . . . ?
C1 P1 C3 C4 -174.3(3) . . . . ?
C2 P1 C3 C4 77.6(3) . . . . ?
Co1 P1 C3 C4 -53.9(3) . . . . ?
P1 C3 C4 C5 62.7(4) . . . . ?
Co1 N1 C5 C4 72.4(3) . . . . ?
C3 C4 C5 N1 -66.9(3) . . . . ?
Co1 O1 C7 C8 -2.3(4) . . . . ?
Co1 O1 C7 C6 177.5(2) . . . . ?
O1 C7 C8 C7 1.3(2) . . . 8_454 ?
C6 C7 C8 C7 -178.5(3) . . . 8_454 ?
